data_2212354
loop_
_publ_author_name
'Chen, Xiang-Ji'
'Yu, Ping-Rong'
'Wang, Wu-Shang'
'Liu, Bo-Li'

_publ_section_title
;
 2-[4-(Dimethylamino)phenyl]-6-methoxy-1,3-benzothiazole
;
_journal_coeditor_code SA2035
_journal_issue 2
_journal_name_full 'Acta Crystallographica Section E'
_journal_page_first o595
_journal_page_last o596
_journal_paper_doi 10.1107/S1600536806056558
_journal_volume 63
_journal_year 2007
_chemical_formula_moiety 'C16 H16 N2 O S'
_chemical_formula_sum 'C16 H16 N2 O S'
_chemical_formula_weight 284.37
_chemical_name_systematic
;
2-(4'-(dimethylamino)phenyl)-6-methoxybenzothiazole
;
_space_group_IT_number 14
_symmetry_cell_setting monoclinic
_symmetry_space_group_name_Hall '-P 2yn'
_symmetry_space_group_name_H-M 'P 1 21/n 1'
_atom_sites_solution_hydrogens geom
_atom_sites_solution_primary direct
_atom_sites_solution_secondary difmap
_cell_angle_alpha 90.00
_cell_angle_beta 101.24(3)
_cell_angle_gamma 90.00
_cell_formula_units_Z 4
_cell_length_a 14.997(3)
_cell_length_b 5.9717(12)
_cell_length_c 15.617(3)
_cell_measurement_reflns_used 3616
_cell_measurement_temperature 293(2)
_cell_measurement_theta_max 27.89
_cell_measurement_theta_min 2.10
_cell_volume 1371.8(5)
_computing_cell_refinement 'SAINT (Bruker, 1997)'
_computing_data_collection 'SMART (Bruker, 1997)'
_computing_data_reduction SAINT
_computing_molecular_graphics 'SHELXTL (Bruker 1997)'
_computing_publication_material SHELXTL
_computing_structure_refinement 'SHELXL-97 (Sheldrick, 1997)'
_computing_structure_solution 'SHELXS-97 (Sheldrick, 1997)'
_diffrn_ambient_temperature 293(2)
_diffrn_measured_fraction_theta_full 0.997
_diffrn_measured_fraction_theta_max 0.997
_diffrn_measurement_device_type 'Bruker P4 area-detector'
_diffrn_measurement_method '\w scans'
_diffrn_radiation_monochromator graphite
_diffrn_radiation_source 'fine-focus sealed tube'
_diffrn_radiation_type MoK\a
_diffrn_radiation_wavelength 0.71073
_diffrn_reflns_av_R_equivalents 0.0250
_diffrn_reflns_av_sigmaI/netI 0.0231
_diffrn_reflns_limit_h_max 17
_diffrn_reflns_limit_h_min -13
_diffrn_reflns_limit_k_max 6
_diffrn_reflns_limit_k_min -7
_diffrn_reflns_limit_l_max 18
_diffrn_reflns_limit_l_min -18
_diffrn_reflns_number 7871
_diffrn_reflns_theta_full 25.02
_diffrn_reflns_theta_max 25.02
_diffrn_reflns_theta_min 2.10
_diffrn_standards_number 0
_exptl_absorpt_coefficient_mu 0.233
_exptl_absorpt_correction_T_max 0.9593
_exptl_absorpt_correction_T_min 0.9463
_exptl_absorpt_correction_type multi-scan
_exptl_absorpt_process_details '(SADABS; Sheldrick, 1996)'
_exptl_crystal_colour Colorless
_exptl_crystal_density_diffrn 1.377
_exptl_crystal_density_method 'not measured'
_exptl_crystal_description Prism
_exptl_crystal_F_000 600
_exptl_crystal_size_max 0.24
_exptl_crystal_size_mid 0.20
_exptl_crystal_size_min 0.18
_refine_diff_density_max 0.232
_refine_diff_density_min -0.238
_refine_ls_extinction_method none
_refine_ls_goodness_of_fit_ref 1.103
_refine_ls_hydrogen_treatment constr
_refine_ls_matrix_type full
_refine_ls_number_parameters 184
_refine_ls_number_reflns 2405
_refine_ls_number_restraints 0
_refine_ls_restrained_S_all 1.103
_refine_ls_R_factor_all 0.0374
_refine_ls_R_factor_gt 0.0329
_refine_ls_shift/su_max 0.001
_refine_ls_shift/su_mean 0.000
_refine_ls_structure_factor_coef Fsqd
_refine_ls_weighting_details 'calc w=1/[\s^2^(Fo^2^)+(0.0550P)^2^+0.2830P] where P=(Fo^2^+2Fc^2^)/3'
_refine_ls_weighting_scheme calc
_refine_ls_wR_factor_gt 0.0911
_refine_ls_wR_factor_ref 0.0946
_reflns_number_gt 2153
_reflns_number_total 2405
_reflns_threshold_expression I>2\s(I)
_cod_data_source_file sa2035.cif
_cod_data_source_block I
_cod_original_sg_symbol_H-M P21/n
_cod_database_code 2212354
_cod_database_fobs_code 2212354

loop_
_symmetry_equiv_pos_as_xyz
'x, y, z'
'-x+1/2, y+1/2, -z+1/2'
'-x, -y, -z'
'x-1/2, -y-1/2, z-1/2'

loop_
_atom_site_type_symbol
_atom_site_label
_atom_site_fract_x
_atom_site_fract_y
_atom_site_fract_z
_atom_site_U_iso_or_equiv
_atom_site_adp_type
_atom_site_calc_flag
_atom_site_refinement_flags
_atom_site_occupancy
S S1 0.25917(3) 0.21853(7) -0.08537(3) 0.02755(15) Uani d . 1
O O1 0.05341(7) 0.00523(17) -0.38608(7) 0.0268(3) Uani d . 1
N N1 0.19871(8) -0.1610(2) -0.03808(9) 0.0238(3) Uani d . 1
N N2 0.41093(8) 0.1096(2) 0.35001(9) 0.0259(3) Uani d . 1
C C1 0.07606(11) 0.2058(3) -0.42694(12) 0.0326(4) Uani d . 1
H H1A 0.0595 0.3333 -0.3961 0.049 Uiso calc R 1
H H1B 0.0437 0.2099 -0.4863 0.049 Uiso calc R 1
H H1C 0.1403 0.2089 -0.4259 0.049 Uiso calc R 1
C C2 0.09421(10) -0.0281(3) -0.30092(11) 0.0242(4) Uani d . 1
C C3 0.06980(10) -0.2297(2) -0.26431(11) 0.0256(4) Uani d . 1
H H3 0.0303 -0.3284 -0.2989 0.031 Uiso calc R 1
C C4 0.10339(10) -0.2825(2) -0.17851(11) 0.0252(4) Uani d . 1
H H4 0.0868 -0.4161 -0.1553 0.030 Uiso calc R 1
C C5 0.16261(9) -0.1344(2) -0.12630(10) 0.0225(3) Uani d . 1
C C6 0.18759(10) 0.0642(2) -0.16409(11) 0.0236(3) Uani d . 1
C C7 0.15439(10) 0.1202(3) -0.25148(10) 0.0254(4) Uani d . 1
H H7 0.1720 0.2517 -0.2755 0.031 Uiso calc R 1
C C8 0.24995(10) 0.0089(2) -0.00774(10) 0.0232(3) Uani d . 1
C C9 0.29724(9) 0.0320(2) 0.08280(10) 0.0231(3) Uani d . 1
C C10 0.34638(10) 0.2238(2) 0.11414(11) 0.0253(4) Uani d . 1
H H10 0.3531 0.3375 0.0752 0.030 Uiso calc R 1
C C11 0.38514(10) 0.2491(2) 0.20108(11) 0.0251(4) Uani d . 1
H H11 0.4174 0.3791 0.2195 0.030 Uiso calc R 1
C C12 0.37688(9) 0.0819(2) 0.26271(10) 0.0227(3) Uani d . 1
C C13 0.33052(10) -0.1168(2) 0.23003(11) 0.0248(4) Uani d . 1
H H13 0.3261 -0.2343 0.2681 0.030 Uiso calc R 1
C C14 0.29223(10) -0.1383(2) 0.14330(11) 0.0250(4) Uani d . 1
H H14 0.2619 -0.2703 0.1240 0.030 Uiso calc R 1
C C15 0.45268(11) 0.3192(3) 0.38270(12) 0.0315(4) Uani d . 1
H H15A 0.5079 0.3402 0.3613 0.047 Uiso calc R 1
H H15B 0.4662 0.3160 0.4454 0.047 Uiso calc R 1
H H15C 0.4117 0.4403 0.3632 0.047 Uiso calc R 1
C C16 0.39774(11) -0.0598(3) 0.41274(11) 0.0316(4) Uani d . 1
H H16A 0.3367 -0.1158 0.3982 0.047 Uiso calc R 1
H H16B 0.4081 0.0046 0.4702 0.047 Uiso calc R 1
H H16C 0.4397 -0.1805 0.4114 0.047 Uiso calc R 1

loop_
_atom_site_aniso_label
_atom_site_aniso_U_11
_atom_site_aniso_U_22
_atom_site_aniso_U_33
_atom_site_aniso_U_12
_atom_site_aniso_U_13
_atom_site_aniso_U_23
S1 0.0305(2) 0.0225(2) 0.0304(3) -0.00950(15) 0.00762(17) -0.00089(16)
O1 0.0257(6) 0.0254(6) 0.0300(7) -0.0037(4) 0.0071(5) -0.0015(5)
N1 0.0214(6) 0.0194(7) 0.0328(8) -0.0016(5) 0.0106(5) -0.0018(6)
N2 0.0272(7) 0.0174(7) 0.0331(8) -0.0015(5) 0.0060(6) 0.0005(6)
C1 0.0351(9) 0.0298(9) 0.0331(10) -0.0064(7) 0.0076(7) 0.0013(7)
C2 0.0199(7) 0.0240(8) 0.0313(9) 0.0008(6) 0.0117(6) -0.0046(7)
C3 0.0211(7) 0.0214(8) 0.0357(10) -0.0031(6) 0.0093(7) -0.0073(7)
C4 0.0229(8) 0.0175(8) 0.0377(10) -0.0025(6) 0.0123(7) -0.0024(7)
C5 0.0187(7) 0.0202(8) 0.0310(9) 0.0008(6) 0.0108(6) -0.0021(7)
C6 0.0212(7) 0.0200(8) 0.0323(9) -0.0026(6) 0.0118(6) -0.0040(7)
C7 0.0259(8) 0.0208(8) 0.0320(9) -0.0031(6) 0.0118(7) -0.0005(7)
C8 0.0200(7) 0.0198(8) 0.0328(9) -0.0002(6) 0.0125(6) -0.0024(7)
C9 0.0178(7) 0.0213(8) 0.0323(9) 0.0009(6) 0.0101(6) -0.0017(7)
C10 0.0255(8) 0.0202(8) 0.0331(9) -0.0031(6) 0.0128(7) 0.0006(7)
C11 0.0225(8) 0.0183(8) 0.0362(10) -0.0056(6) 0.0102(6) -0.0034(7)
C12 0.0155(7) 0.0198(8) 0.0340(9) 0.0023(6) 0.0077(6) -0.0015(7)
C13 0.0210(7) 0.0176(8) 0.0361(10) 0.0004(6) 0.0063(6) 0.0040(7)
C14 0.0197(7) 0.0162(7) 0.0392(10) -0.0017(6) 0.0063(6) -0.0019(7)
C15 0.0342(9) 0.0240(8) 0.0353(10) -0.0044(7) 0.0041(7) -0.0008(7)
C16 0.0327(9) 0.0256(9) 0.0359(10) -0.0010(7) 0.0055(7) 0.0008(7)

loop_
_atom_type_symbol
_atom_type_description
_atom_type_scat_dispersion_real
_atom_type_scat_dispersion_imag
_atom_type_scat_source
C C 0.0033 0.0016 'International Tables Vol. C, Tables 4.2.6.8 and 6.1.1.4'
H H 0.0000 0.0000 'International Tables Vol. C, Tables 4.2.6.8 and 6.1.1.4'
N N 0.0061 0.0033 'International Tables Vol. C, Tables 4.2.6.8 and 6.1.1.4'
O O 0.0106 0.0060 'International Tables Vol. C, Tables 4.2.6.8 and 6.1.1.4'
S S 0.1246 0.1234 'International Tables Vol. C, Tables 4.2.6.8 and 6.1.1.4'

loop_
_geom_angle_atom_site_label_1
_geom_angle_atom_site_label_2
_geom_angle_atom_site_label_3
_geom_angle
C6 S1 C8 89.39(8)
C2 O1 C1 117.17(12)
C8 N1 C5 111.07(13)
C12 N2 C15 120.50(13)
C12 N2 C16 121.02(13)
C15 N2 C16 118.17(14)
O1 C1 H1A 109.5
O1 C1 H1B 109.5
H1A C1 H1B 109.5
O1 C1 H1C 109.5
H1A C1 H1C 109.5
H1B C1 H1C 109.5
O1 C2 C7 124.65(14)
O1 C2 C3 114.60(14)
C7 C2 C3 120.75(15)
C4 C3 C2 121.09(15)
C4 C3 H3 119.5
C2 C3 H3 119.5
C3 C4 C5 119.63(14)
C3 C4 H4 120.2
C5 C4 H4 120.2
N1 C5 C4 125.96(14)
N1 C5 C6 115.37(13)
C4 C5 C6 118.64(15)
C7 C6 C5 122.50(14)
C7 C6 S1 128.21(12)
C5 C6 S1 109.25(12)
C2 C7 C6 117.36(14)
C2 C7 H7 121.3
C6 C7 H7 121.3
N1 C8 C9 124.46(14)
N1 C8 S1 114.91(12)
C9 C8 S1 120.63(11)
C10 C9 C14 116.93(15)
C10 C9 C8 122.70(14)
C14 C9 C8 120.34(14)
C11 C10 C9 121.85(15)
C11 C10 H10 119.1
C9 C10 H10 119.1
C10 C11 C12 121.27(14)
C10 C11 H11 119.4
C12 C11 H11 119.4
N2 C12 C11 121.93(13)
N2 C12 C13 121.37(14)
C11 C12 C13 116.69(15)
C14 C13 C12 121.03(15)
C14 C13 H13 119.5
C12 C13 H13 119.5
C13 C14 C9 122.12(14)
C13 C14 H14 118.9
C9 C14 H14 118.9
N2 C15 H15A 109.5
N2 C15 H15B 109.5
H15A C15 H15B 109.5
N2 C15 H15C 109.5
H15A C15 H15C 109.5
H15B C15 H15C 109.5
N2 C16 H16A 109.5
N2 C16 H16B 109.5
H16A C16 H16B 109.5
N2 C16 H16C 109.5
H16A C16 H16C 109.5
H16B C16 H16C 109.5

loop_
_geom_bond_atom_site_label_1
_geom_bond_atom_site_label_2
_geom_bond_distance
S1 C6 1.7318(17)
S1 C8 1.7665(16)
O1 C2 1.366(2)
O1 C1 1.4288(19)
N1 C8 1.305(2)
N1 C5 1.388(2)
N2 C12 1.370(2)
N2 C15 1.447(2)
N2 C16 1.449(2)
C1 H1A 0.9600
C1 H1B 0.9600
C1 H1C 0.9600
C2 C7 1.387(2)
C2 C3 1.411(2)
C3 C4 1.373(2)
C3 H3 0.9300
C4 C5 1.398(2)
C4 H4 0.9300
C5 C6 1.407(2)
C6 C7 1.399(2)
C7 H7 0.9300
C8 C9 1.460(2)
C9 C10 1.398(2)
C9 C14 1.400(2)
C10 C11 1.377(2)
C10 H10 0.9300
C11 C12 1.409(2)
C11 H11 0.9300
C12 C13 1.419(2)
C13 C14 1.370(2)
C13 H13 0.9300
C14 H14 0.9300
C15 H15A 0.9600
C15 H15B 0.9600
C15 H15C 0.9600
C16 H16A 0.9600
C16 H16B 0.9600
C16 H16C 0.9600

loop_
_geom_torsion_atom_site_label_1
_geom_torsion_atom_site_label_2
_geom_torsion_atom_site_label_3
_geom_torsion_atom_site_label_4
_geom_torsion
C1 O1 C2 C7 1.2(2)
C1 O1 C2 C3 -179.50(12)
O1 C2 C3 C4 -178.05(12)
C7 C2 C3 C4 1.3(2)
C2 C3 C4 C5 0.1(2)
C8 N1 C5 C4 -178.48(13)
C8 N1 C5 C6 -0.08(17)
C3 C4 C5 N1 177.15(13)
C3 C4 C5 C6 -1.2(2)
N1 C5 C6 C7 -177.60(12)
C4 C5 C6 C7 0.9(2)
N1 C5 C6 S1 0.40(15)
C4 C5 C6 S1 178.92(10)
C8 S1 C6 C7 177.40(14)
C8 S1 C6 C5 -0.44(10)
O1 C2 C7 C6 177.74(12)
C3 C2 C7 C6 -1.6(2)
C5 C6 C7 C2 0.5(2)
S1 C6 C7 C2 -177.13(11)
C5 N1 C8 C9 179.58(12)
C5 N1 C8 S1 -0.29(15)
C6 S1 C8 N1 0.44(11)
C6 S1 C8 C9 -179.44(12)
N1 C8 C9 C10 -175.41(13)
S1 C8 C9 C10 4.45(19)
N1 C8 C9 C14 2.4(2)
S1 C8 C9 C14 -177.75(10)
C14 C9 C10 C11 -2.6(2)
C8 C9 C10 C11 175.30(13)
C9 C10 C11 C12 -0.1(2)
C15 N2 C12 C11 3.4(2)
C16 N2 C12 C11 176.90(13)
C15 N2 C12 C13 -175.91(13)
C16 N2 C12 C13 -2.4(2)
C10 C11 C12 N2 -176.51(13)
C10 C11 C12 C13 2.9(2)
N2 C12 C13 C14 176.33(13)
C11 C12 C13 C14 -3.0(2)
C12 C13 C14 C9 0.4(2)
C10 C9 C14 C13 2.4(2)
C8 C9 C14 C13 -175.55(13)

loop_
_cod_related_entry_id
_cod_related_entry_database
_cod_related_entry_code
1 ChemSpider 9304937
